data_2232148
loop_
_publ_author_name
'Gainsford, Graeme J.'
'Anderson, Jack'
'Bhuiyan, M. Delower H.'
'Kay, Andrew J.'

_publ_section_title
;
 C---H&#x00B7;&#x00B7;&#x00B7;\p packing interactions in
 2-[5,5-bis(4-benzyloxyphenyl)-3-cyano-4-methyl-2,5-dihydrofuran-2-ylidene]malononitrile
;
_journal_coeditor_code BG2427
_journal_issue 11
_journal_name_full 'Acta Crystallographica Section E'
_journal_page_first o3046
_journal_page_last o3047
_journal_paper_doi 10.1107/S1600536811043480
_journal_volume 67
_journal_year 2011
_chemical_formula_iupac 'C35 H25 N3 O3'
_chemical_formula_moiety 'C35 H25 N3 O3'
_chemical_formula_sum 'C35 H25 N3 O3'
_chemical_formula_weight 535.58
_chemical_name_systematic
;
2-[5,5-Bis(4-benzyloxyphenyl)-3-cyano-4-methyl-2,5-dihydrofuran-2-
ylidene]malononitrile
;
_space_group_IT_number 14
_symmetry_cell_setting monoclinic
_symmetry_space_group_name_Hall '-P 2ybc'
_symmetry_space_group_name_H-M 'P 1 21/c 1'
_atom_sites_solution_hydrogens geom
_atom_sites_solution_primary direct
_atom_sites_solution_secondary difmap
_audit_creation_method SHELXL-97
_cell_angle_alpha 90.00
_cell_angle_beta 103.779(3)
_cell_angle_gamma 90.00
_cell_formula_units_Z 4
_cell_length_a 18.1696(8)
_cell_length_b 10.0728(5)
_cell_length_c 15.8413(7)
_cell_measurement_reflns_used 7358
_cell_measurement_temperature 123(2)
_cell_measurement_theta_max 26.73
_cell_measurement_theta_min 2.33
_cell_volume 2815.8(2)
_computing_cell_refinement 'SAINT (Bruker, 2005)'
_computing_data_collection 'APEX2 (Bruker, 2005)'
_computing_data_reduction
;
SAINT and SADABS (Bruker, 2005)
;
_computing_molecular_graphics
;
ORTEP-3 (Farrugia, 1997) and Mercury (Macrae <i>et al.</i>,
2008)
;
_computing_publication_material
;
SHELXL97 (Sheldrick, 2008) and PLATON (Spek, 2009)
;
_computing_structure_refinement 'SHELXL97 (Sheldrick, 2008)'
_computing_structure_solution 'SHELXS97 (Sheldrick, 2008)'
_diffrn_ambient_temperature 123(2)
_diffrn_detector_area_resol_mean 8.333
_diffrn_measured_fraction_theta_full 0.983
_diffrn_measured_fraction_theta_max 0.983
_diffrn_measurement_device_type
;
Bruker--Nonius APEXII CCD area-detector
;
_diffrn_measurement_method '\f and \w scans'
_diffrn_radiation_monochromator graphite
_diffrn_radiation_source 'fine-focus sealed tube'
_diffrn_radiation_type MoK\a
_diffrn_radiation_wavelength 0.71073
_diffrn_reflns_av_R_equivalents 0.0726
_diffrn_reflns_av_sigmaI/netI 0.0440
_diffrn_reflns_limit_h_max 24
_diffrn_reflns_limit_h_min -24
_diffrn_reflns_limit_k_max 13
_diffrn_reflns_limit_k_min -13
_diffrn_reflns_limit_l_max 21
_diffrn_reflns_limit_l_min -21
_diffrn_reflns_number 62528
_diffrn_reflns_theta_full 28.49
_diffrn_reflns_theta_max 28.49
_diffrn_reflns_theta_min 2.62
_diffrn_standards_decay_% 0
_diffrn_standards_number 0
_exptl_absorpt_coefficient_mu 0.082
_exptl_absorpt_correction_T_max 0.746
_exptl_absorpt_correction_T_min 0.664
_exptl_absorpt_correction_type multi-scan
_exptl_absorpt_process_details
;
(Software?; Blessing, 1995)
;
_exptl_crystal_colour pink
_exptl_crystal_density_diffrn 1.263
_exptl_crystal_density_method 'not measured'
_exptl_crystal_description triangular
_exptl_crystal_F_000 1120
_exptl_crystal_size_max 0.35
_exptl_crystal_size_mid 0.21
_exptl_crystal_size_min 0.09
_refine_diff_density_max 0.261
_refine_diff_density_min -0.191
_refine_ls_extinction_coef 0.0023(5)
_refine_ls_extinction_expression Fc^*^=kFc[1+0.001xFc^2^\l^3^/sin(2\q)]^-1/4^
_refine_ls_extinction_method 'SHELXL97 (Sheldrick, 2008)'
_refine_ls_goodness_of_fit_ref 1.050
_refine_ls_hydrogen_treatment constr
_refine_ls_matrix_type full
_refine_ls_number_parameters 372
_refine_ls_number_reflns 7017
_refine_ls_number_restraints 0
_refine_ls_restrained_S_all 1.050
_refine_ls_R_factor_all 0.0791
_refine_ls_R_factor_gt 0.0470
_refine_ls_shift/su_max 0.000
_refine_ls_shift/su_mean 0.000
_refine_ls_structure_factor_coef Fsqd
_refine_ls_weighting_details 'calc w=1/[\s^2^(Fo^2^)+(0.0408P)^2^+0.6136P] where P=(Fo^2^+2Fc^2^)/3'
_refine_ls_weighting_scheme calc
_refine_ls_wR_factor_gt 0.1008
_refine_ls_wR_factor_ref 0.1149
_reflns_number_gt 4764
_reflns_number_total 7017
_reflns_threshold_expression I>2\s(I)
_cod_data_source_file bg2427.cif
_cod_data_source_block I
_cod_original_sg_symbol_H-M P21/c
_cod_database_code 2232148
_cod_database_fobs_code 2232148

loop_
_symmetry_equiv_pos_as_xyz
'x, y, z'
'-x, y+1/2, -z+1/2'
'-x, -y, -z'
'x, -y-1/2, z-1/2'

loop_
_atom_site_type_symbol
_atom_site_label
_atom_site_fract_x
_atom_site_fract_y
_atom_site_fract_z
_atom_site_U_iso_or_equiv
_atom_site_adp_type
_atom_site_calc_flag
_atom_site_refinement_flags
_atom_site_occupancy
_atom_site_symmetry_multiplicity
O O1 0.12002(5) 0.68767(10) 0.34643(6) 0.0281(2) Uani d . 1 1
O O2 0.39969(6) 0.75816(11) 0.64285(6) 0.0345(3) Uani d . 1 1
O O3 0.25635(6) 0.44822(11) 0.04549(6) 0.0378(3) Uani d . 1 1
N N1 -0.12627(9) 0.69465(18) 0.39894(12) 0.0612(5) Uani d . 1 1
N N2 0.02878(9) 0.99105(17) 0.32599(10) 0.0516(4) Uani d . 1 1
N N3 -0.05524(8) 0.37366(16) 0.41384(10) 0.0507(4) Uani d . 1 1
C C1 -0.07014(10) 0.71929(18) 0.38148(11) 0.0423(4) Uani d . 1 1
C C2 0.00032(8) 0.74932(16) 0.36127(9) 0.0325(3) Uani d . 1 1
C C3 0.01570(9) 0.88387(18) 0.34204(10) 0.0374(4) Uani d . 1 1
C C4 0.12121(8) 0.46134(15) 0.37889(9) 0.0279(3) Uani d . 1 1
C C5 0.17157(8) 0.57042(14) 0.35864(9) 0.0259(3) Uani d . 1 1
C C6 0.05397(8) 0.65399(15) 0.36280(9) 0.0277(3) Uani d . 1 1
C C7 0.05349(8) 0.51294(15) 0.38106(9) 0.0285(3) Uani d . 1 1
C C8 -0.00822(9) 0.43825(16) 0.39840(10) 0.0350(4) Uani d . 1 1
C C9 0.14590(10) 0.32107(15) 0.39324(11) 0.0385(4) Uani d . 1 1
H H9A 0.1042 0.2675 0.4045 0.058 Uiso calc R 1 1
H H9B 0.1895 0.3157 0.4433 0.058 Uiso calc R 1 1
H H9C 0.1603 0.2873 0.3414 0.058 Uiso calc R 1 1
C C10 0.23631(8) 0.60639(14) 0.43524(9) 0.0256(3) Uani d . 1 1
C C11 0.30259(8) 0.66571(15) 0.42418(9) 0.0290(3) Uani d . 1 1
H H11 0.3107 0.6735 0.3673 0.035 Uiso calc R 1 1
C C12 0.35666(8) 0.71334(15) 0.49400(9) 0.0305(3) Uani d . 1 1
H H12 0.4020 0.7517 0.4852 0.037 Uiso calc R 1 1
C C13 0.34456(8) 0.70514(15) 0.57738(9) 0.0290(3) Uani d . 1 1
C C14 0.27911(8) 0.64498(15) 0.58974(9) 0.0306(3) Uani d . 1 1
H H14 0.2708 0.6379 0.6465 0.037 Uiso calc R 1 1
C C15 0.22617(8) 0.59547(15) 0.51933(9) 0.0293(3) Uani d . 1 1
H H15 0.1820 0.5531 0.5285 0.035 Uiso calc R 1 1
C C16 0.38713(9) 0.74530(18) 0.72893(9) 0.0399(4) Uani d . 1 1
H H16A 0.3792 0.6507 0.7413 0.048 Uiso calc R 1 1
H H16B 0.3410 0.7951 0.7326 0.048 Uiso calc R 1 1
C C17 0.45409(9) 0.79826(16) 0.79476(9) 0.0332(4) Uani d . 1 1
C C18 0.51398(10) 0.71623(18) 0.83300(10) 0.0405(4) Uani d . 1 1
H H18 0.5142 0.6262 0.8152 0.049 Uiso calc R 1 1
C C19 0.57374(10) 0.76491(19) 0.89730(11) 0.0444(4) Uani d . 1 1
H H19 0.6151 0.7087 0.9226 0.053 Uiso calc R 1 1
C C20 0.57305(10) 0.89412(19) 0.92428(11) 0.0432(4) Uani d . 1 1
H H20 0.6135 0.9268 0.9690 0.052 Uiso calc R 1 1
C C21 0.51405(9) 0.97639(19) 0.88694(11) 0.0441(4) Uani d . 1 1
H H21 0.5137 1.0660 0.9055 0.053 Uiso calc R 1 1
C C22 0.45512(9) 0.92836(17) 0.82220(11) 0.0386(4) Uani d . 1 1
H H22 0.4146 0.9859 0.7962 0.046 Uiso calc R 1 1
C C23 0.19339(8) 0.54421(14) 0.27323(9) 0.0258(3) Uani d . 1 1
C C24 0.15600(8) 0.60416(15) 0.19629(9) 0.0285(3) Uani d . 1 1
H H24 0.1167 0.6662 0.1968 0.034 Uiso calc R 1 1
C C25 0.17488(8) 0.57509(15) 0.11830(9) 0.0305(3) Uani d . 1 1
H H25 0.1488 0.6172 0.0661 0.037 Uiso calc R 1 1
C C26 0.23175(8) 0.48458(15) 0.11714(9) 0.0288(3) Uani d . 1 1
C C27 0.26916(8) 0.42278(15) 0.19397(9) 0.0306(3) Uani d . 1 1
H H27 0.3078 0.3596 0.1932 0.037 Uiso calc R 1 1
C C28 0.25050(8) 0.45259(15) 0.27101(9) 0.0292(3) Uani d . 1 1
H H28 0.2767 0.4104 0.3232 0.035 Uiso calc R 1 1
C C29 0.22598(9) 0.51569(16) -0.03469(9) 0.0341(4) Uani d . 1 1
H H29A 0.2287 0.6130 -0.0258 0.041 Uiso calc R 1 1
H H29B 0.1723 0.4905 -0.0581 0.041 Uiso calc R 1 1
C C30 0.27319(10) 0.47451(15) -0.09672(10) 0.0356(4) Uani d . 1 1
C C31 0.35127(10) 0.46188(17) -0.06759(11) 0.0431(4) Uani d . 1 1
H H31 0.3750 0.4812 -0.0087 0.052 Uiso calc R 1 1
C C32 0.39502(12) 0.42104(19) -0.12404(13) 0.0551(5) Uani d . 1 1
H H32 0.4483 0.4109 -0.1035 0.066 Uiso calc R 1 1
C C33 0.36105(14) 0.39554(19) -0.20918(14) 0.0607(6) Uani d . 1 1
H H33 0.3909 0.3671 -0.2476 0.073 Uiso calc R 1 1
C C34 0.28422(15) 0.41071(18) -0.23958(12) 0.0569(6) Uani d . 1 1
H H34 0.2612 0.3942 -0.2991 0.068 Uiso calc R 1 1
C C35 0.23988(12) 0.45034(16) -0.18336(10) 0.0447(4) Uani d . 1 1
H H35 0.1867 0.4608 -0.2046 0.054 Uiso calc R 1 1

loop_
_atom_site_aniso_label
_atom_site_aniso_U_11
_atom_site_aniso_U_22
_atom_site_aniso_U_33
_atom_site_aniso_U_12
_atom_site_aniso_U_13
_atom_site_aniso_U_23
O1 0.0257(5) 0.0299(6) 0.0299(5) 0.0039(4) 0.0088(4) 0.0006(4)
O2 0.0341(6) 0.0465(7) 0.0231(5) -0.0072(5) 0.0073(4) -0.0020(5)
O3 0.0513(7) 0.0409(6) 0.0252(5) 0.0108(5) 0.0173(5) 0.0047(5)
N1 0.0379(9) 0.0759(12) 0.0742(12) 0.0119(8) 0.0223(8) 0.0099(10)
N2 0.0505(10) 0.0466(10) 0.0561(10) 0.0130(8) 0.0097(8) 0.0069(8)
N3 0.0436(9) 0.0545(10) 0.0581(10) -0.0150(7) 0.0205(8) -0.0137(8)
C1 0.0325(9) 0.0510(11) 0.0433(10) 0.0102(8) 0.0092(8) 0.0017(8)
C2 0.0268(8) 0.0419(9) 0.0285(8) 0.0048(7) 0.0058(6) -0.0011(7)
C3 0.0327(9) 0.0458(11) 0.0328(8) 0.0135(8) 0.0061(7) 0.0010(8)
C4 0.0312(8) 0.0313(8) 0.0221(7) -0.0023(6) 0.0080(6) -0.0032(6)
C5 0.0253(7) 0.0266(7) 0.0262(7) 0.0045(6) 0.0072(6) 0.0011(6)
C6 0.0236(7) 0.0390(9) 0.0199(7) 0.0000(6) 0.0039(6) -0.0036(6)
C7 0.0277(8) 0.0344(8) 0.0239(7) -0.0037(6) 0.0075(6) -0.0051(6)
C8 0.0317(8) 0.0403(9) 0.0340(8) -0.0057(7) 0.0098(7) -0.0103(7)
C9 0.0450(10) 0.0301(9) 0.0446(9) -0.0006(7) 0.0187(8) -0.0012(7)
C10 0.0270(7) 0.0257(7) 0.0247(7) 0.0038(6) 0.0072(6) 0.0010(6)
C11 0.0308(8) 0.0346(8) 0.0236(7) 0.0013(6) 0.0102(6) 0.0019(6)
C12 0.0285(8) 0.0364(9) 0.0281(8) -0.0019(6) 0.0095(6) 0.0020(6)
C13 0.0297(8) 0.0311(8) 0.0254(7) 0.0010(6) 0.0049(6) -0.0010(6)
C14 0.0338(8) 0.0364(8) 0.0236(7) -0.0007(7) 0.0110(6) 0.0011(6)
C15 0.0298(8) 0.0334(8) 0.0266(7) -0.0014(6) 0.0104(6) 0.0013(6)
C16 0.0417(9) 0.0539(11) 0.0251(8) -0.0118(8) 0.0099(7) -0.0017(7)
C17 0.0340(8) 0.0436(9) 0.0236(7) -0.0051(7) 0.0096(6) 0.0020(7)
C18 0.0475(10) 0.0412(10) 0.0345(9) -0.0012(8) 0.0129(8) -0.0008(7)
C19 0.0405(10) 0.0561(12) 0.0355(9) 0.0050(8) 0.0069(8) 0.0136(8)
C20 0.0382(9) 0.0602(12) 0.0299(8) -0.0104(8) 0.0053(7) -0.0005(8)
C21 0.0400(10) 0.0454(10) 0.0468(10) -0.0088(8) 0.0105(8) -0.0091(8)
C22 0.0315(8) 0.0429(10) 0.0407(9) -0.0007(7) 0.0074(7) 0.0038(7)
C23 0.0243(7) 0.0286(8) 0.0252(7) -0.0011(6) 0.0072(6) -0.0012(6)
C24 0.0276(7) 0.0307(8) 0.0277(7) 0.0032(6) 0.0077(6) 0.0014(6)
C25 0.0331(8) 0.0342(8) 0.0237(7) 0.0024(7) 0.0058(6) 0.0047(6)
C26 0.0342(8) 0.0292(8) 0.0252(7) -0.0016(6) 0.0115(6) -0.0008(6)
C27 0.0319(8) 0.0306(8) 0.0308(8) 0.0046(6) 0.0104(6) 0.0003(6)
C28 0.0298(8) 0.0325(8) 0.0254(7) 0.0035(6) 0.0069(6) 0.0025(6)
C29 0.0451(9) 0.0335(9) 0.0242(7) -0.0003(7) 0.0090(7) 0.0017(6)
C30 0.0560(11) 0.0253(8) 0.0284(8) -0.0037(7) 0.0157(7) 0.0010(6)
C31 0.0571(11) 0.0409(10) 0.0354(9) 0.0058(8) 0.0189(8) 0.0040(7)
C32 0.0688(13) 0.0478(11) 0.0602(13) 0.0076(10) 0.0379(11) 0.0078(9)
C33 0.0989(18) 0.0425(11) 0.0569(13) -0.0029(11) 0.0507(13) -0.0045(9)
C34 0.1087(18) 0.0387(10) 0.0301(9) -0.0159(11) 0.0301(11) -0.0068(8)
C35 0.0714(13) 0.0338(9) 0.0304(8) -0.0126(8) 0.0150(8) -0.0014(7)

loop_
_atom_type_symbol
_atom_type_description
_atom_type_scat_dispersion_real
_atom_type_scat_dispersion_imag
_atom_type_scat_source
C C 0.0033 0.0016 'International Tables Vol C Tables 4.2.6.8 and 6.1.1.4'
H H 0.0000 0.0000 'International Tables Vol C Tables 4.2.6.8 and 6.1.1.4'
N N 0.0061 0.0033 'International Tables Vol C Tables 4.2.6.8 and 6.1.1.4'
O O 0.0106 0.0060 'International Tables Vol C Tables 4.2.6.8 and 6.1.1.4'

loop_
_geom_angle_atom_site_label_1
_geom_angle_atom_site_label_2
_geom_angle_atom_site_label_3
_geom_angle
C6 O1 C5 109.92(11)
C13 O2 C16 115.48(11)
C26 O3 C29 118.50(12)
N1 C1 C2 179.0(2)
C6 C2 C1 121.55(15)
C6 C2 C3 119.70(14)
C1 C2 C3 118.72(14)
N2 C3 C2 179.00(18)
C7 C4 C9 127.58(14)
C7 C4 C5 109.18(13)
C9 C4 C5 123.24(13)
O1 C5 C4 102.11(10)
O1 C5 C10 104.93(11)
C4 C5 C10 113.35(11)
O1 C5 C23 108.11(11)
C4 C5 C23 111.21(11)
C10 C5 C23 115.83(11)
O1 C6 C2 119.39(14)
O1 C6 C7 109.70(12)
C2 C6 C7 130.90(14)
C4 C7 C8 124.47(14)
C4 C7 C6 108.95(13)
C8 C7 C6 126.57(13)
N3 C8 C7 176.72(19)
C4 C9 H9A 109.5
C4 C9 H9B 109.5
H9A C9 H9B 109.5
C4 C9 H9C 109.5
H9A C9 H9C 109.5
H9B C9 H9C 109.5
C15 C10 C11 118.03(13)
C15 C10 C5 119.46(12)
C11 C10 C5 122.02(12)
C12 C11 C10 121.38(13)
C12 C11 H11 119.3
C10 C11 H11 119.3
C11 C12 C13 119.81(13)
C11 C12 H12 120.1
C13 C12 H12 120.1
O2 C13 C14 124.09(13)
O2 C13 C12 116.35(13)
C14 C13 C12 119.56(13)
C15 C14 C13 119.91(13)
C15 C14 H14 120.0
C13 C14 H14 120.0
C14 C15 C10 121.27(13)
C14 C15 H15 119.4
C10 C15 H15 119.4
O2 C16 C17 109.94(12)
O2 C16 H16A 109.7
C17 C16 H16A 109.7
O2 C16 H16B 109.7
C17 C16 H16B 109.7
H16A C16 H16B 108.2
C22 C17 C18 118.58(15)
C22 C17 C16 120.34(15)
C18 C17 C16 120.97(16)
C17 C18 C19 120.35(17)
C17 C18 H18 119.8
C19 C18 H18 119.8
C20 C19 C18 120.00(16)
C20 C19 H19 120.0
C18 C19 H19 120.0
C19 C20 C21 120.21(16)
C19 C20 H20 119.9
C21 C20 H20 119.9
C20 C21 C22 119.74(17)
C20 C21 H21 120.1
C22 C21 H21 120.1
C17 C22 C21 121.10(16)
C17 C22 H22 119.5
C21 C22 H22 119.5
C24 C23 C28 118.56(13)
C24 C23 C5 122.02(12)
C28 C23 C5 119.36(12)
C23 C24 C25 121.15(13)
C23 C24 H24 119.4
C25 C24 H24 119.4
C26 C25 C24 119.65(13)
C26 C25 H25 120.2
C24 C25 H25 120.2
O3 C26 C25 125.61(13)
O3 C26 C27 114.74(13)
C25 C26 C27 119.65(13)
C28 C27 C26 120.39(14)
C28 C27 H27 119.8
C26 C27 H27 119.8
C27 C28 C23 120.59(13)
C27 C28 H28 119.7
C23 C28 H28 119.7
O3 C29 C30 106.78(13)
O3 C29 H29A 110.4
C30 C29 H29A 110.4
O3 C29 H29B 110.4
C30 C29 H29B 110.4
H29A C29 H29B 108.6
C35 C30 C31 118.96(16)
C35 C30 C29 120.83(16)
C31 C30 C29 120.20(14)
C30 C31 C32 120.51(17)
C30 C31 H31 119.7
C32 C31 H31 119.7
C33 C32 C31 119.8(2)
C33 C32 H32 120.1
C31 C32 H32 120.1
C32 C33 C34 120.51(18)
C32 C33 H33 119.7
C34 C33 H33 119.7
C33 C34 C35 120.14(18)
C33 C34 H34 119.9
C35 C34 H34 119.9
C30 C35 C34 120.09(19)
C30 C35 H35 120.0
C34 C35 H35 120.0

loop_
_geom_bond_atom_site_label_1
_geom_bond_atom_site_label_2
_geom_bond_distance
_geom_bond_publ_flag
O1 C6 1.3307(16) n
O1 C5 1.4911(16) n
O2 C13 1.3673(17) n
O2 C16 1.4410(17) n
O3 C26 1.3654(16) ?
O3 C29 1.4303(17) ?
N1 C1 1.146(2) ?
N2 C3 1.147(2) ?
N3 C8 1.146(2) ?
C1 C2 1.424(2) ?
C2 C6 1.364(2) n
C2 C3 1.431(2) ?
C4 C7 1.344(2) n
C4 C9 1.484(2) n
C4 C5 1.512(2) ?
C5 C10 1.5190(19) n
C5 C23 1.5208(19) ?
C6 C7 1.450(2) n
C7 C8 1.430(2) ?
C9 H9A 0.9800 ?
C9 H9B 0.9800 ?
C9 H9C 0.9800 ?
C10 C15 1.3919(19) ?
C10 C11 1.392(2) ?
C11 C12 1.379(2) ?
C11 H11 0.9500 ?
C12 C13 1.3921(19) ?
C12 H12 0.9500 ?
C13 C14 1.390(2) ?
C14 C15 1.381(2) ?
C14 H14 0.9500 ?
C15 H15 0.9500 ?
C16 C17 1.499(2) ?
C16 H16A 0.9900 ?
C16 H16B 0.9900 ?
C17 C22 1.379(2) ?
C17 C18 1.386(2) ?
C18 C19 1.389(2) ?
C18 H18 0.9500 ?
C19 C20 1.371(3) ?
C19 H19 0.9500 ?
C20 C21 1.372(2) ?
C20 H20 0.9500 ?
C21 C22 1.382(2) ?
C21 H21 0.9500 ?
C22 H22 0.9500 ?
C23 C24 1.385(2) ?
C23 C28 1.395(2) ?
C24 C25 1.3899(19) ?
C24 H24 0.9500 ?
C25 C26 1.381(2) ?
C25 H25 0.9500 ?
C26 C27 1.392(2) ?
C27 C28 1.3755(19) ?
C27 H27 0.9500 ?
C28 H28 0.9500 ?
C29 C30 1.508(2) ?
C29 H29A 0.9900 ?
C29 H29B 0.9900 ?
C30 C35 1.383(2) ?
C30 C31 1.389(2) ?
C31 C32 1.393(2) ?
C31 H31 0.9500 ?
C32 C33 1.367(3) ?
C32 H32 0.9500 ?
C33 C34 1.372(3) ?
C33 H33 0.9500 ?
C34 C35 1.394(3) ?
C34 H34 0.9500 ?
C35 H35 0.9500 ?

loop_
_geom_hbond_atom_site_label_D
_geom_hbond_atom_site_label_H
_geom_hbond_atom_site_label_A
_geom_hbond_site_symmetry_A
_geom_hbond_distance_DH
_geom_hbond_distance_HA
_geom_hbond_distance_DA
_geom_hbond_angle_DHA
_geom_hbond_publ_flag
C20 H20 Cg1 2_656 0.95 2.85 3.596(2) 136 yes
C29 -H29A Cg1 4_564 0.99 2.59 3.5276(17) 158 yes
C33 -H33 Cg2 2_645 0.95 2.77 3.697(3) 167 yes
C16 -H16B Cg3 4_565 0.99 2.97 3.9262(18) 162 yes

loop_
_geom_torsion_atom_site_label_1
_geom_torsion_atom_site_label_2
_geom_torsion_atom_site_label_3
_geom_torsion_atom_site_label_4
_geom_torsion
_geom_torsion_publ_flag
C6 O1 C5 C4 3.74(14) ?
C6 O1 C5 C10 -114.73(12) ?
C6 O1 C5 C23 121.10(12) ?
C7 C4 C5 O1 -2.30(14) ?
C9 C4 C5 O1 177.55(13) ?
C7 C4 C5 C10 110.01(13) ?
C9 C4 C5 C10 -70.14(17) ?
C7 C4 C5 C23 -117.41(13) ?
C9 C4 C5 C23 62.44(18) ?
C5 O1 C6 C2 175.49(12) ?
C5 O1 C6 C7 -3.83(15) ?
C1 C2 C6 O1 -177.65(13) ?
C3 C2 C6 O1 0.1(2) ?
C1 C2 C6 C7 1.5(3) ?
C3 C2 C6 C7 179.23(14) ?
C9 C4 C7 C8 0.1(2) ?
C5 C4 C7 C8 179.99(13) ?
C9 C4 C7 C6 -179.62(14) ?
C5 C4 C7 C6 0.22(16) ?
O1 C6 C7 C4 2.29(16) ?
C2 C6 C7 C4 -176.92(15) ?
O1 C6 C7 C8 -177.47(13) ?
C2 C6 C7 C8 3.3(3) ?
O1 C5 C10 C15 78.88(15) ?
C4 C5 C10 C15 -31.71(18) ?
C23 C5 C10 C15 -162.01(13) ?
O1 C5 C10 C11 -92.98(15) ?
C4 C5 C10 C11 156.44(13) ?
C23 C5 C10 C11 26.14(19) ?
C15 C10 C11 C12 -0.4(2) ?
C5 C10 C11 C12 171.53(13) ?
C10 C11 C12 C13 -1.5(2) ?
C16 O2 C13 C14 1.5(2) ?
C16 O2 C13 C12 -178.30(14) ?
C11 C12 C13 O2 -178.06(13) ?
C11 C12 C13 C14 2.1(2) ?
O2 C13 C14 C15 179.31(14) ?
C12 C13 C14 C15 -0.9(2) ?
C13 C14 C15 C10 -1.1(2) ?
C11 C10 C15 C14 1.7(2) ?
C5 C10 C15 C14 -170.48(13) ?
C13 O2 C16 C17 175.86(13) n
O2 C16 C17 C22 93.34(17) ?
O2 C16 C17 C18 -90.50(18) n
C22 C17 C18 C19 -0.3(2) ?
C16 C17 C18 C19 -176.51(14) ?
C17 C18 C19 C20 1.1(2) ?
C18 C19 C20 C21 -1.1(2) ?
C19 C20 C21 C22 0.2(3) ?
C18 C17 C22 C21 -0.6(2) ?
C16 C17 C22 C21 175.68(15) ?
C20 C21 C22 C17 0.6(2) ?
O1 C5 C23 C24 -12.82(18) ?
C4 C5 C23 C24 98.50(16) ?
C10 C5 C23 C24 -130.18(14) ?
O1 C5 C23 C28 170.13(12) ?
C4 C5 C23 C28 -78.55(16) ?
C10 C5 C23 C28 52.77(18) ?
C28 C23 C24 C25 -0.5(2) ?
C5 C23 C24 C25 -177.53(13) ?
C23 C24 C25 C26 0.2(2) ?
C29 O3 C26 C25 5.4(2) ?
C29 O3 C26 C27 -174.32(13) ?
C24 C25 C26 O3 -179.27(14) ?
C24 C25 C26 C27 0.4(2) ?
O3 C26 C27 C28 178.91(13) ?
C25 C26 C27 C28 -0.8(2) ?
C26 C27 C28 C23 0.6(2) ?
C24 C23 C28 C27 0.1(2) ?
C5 C23 C28 C27 177.22(13) ?
C26 O3 C29 C30 169.49(12) n
O3 C29 C30 C35 140.52(14) ?
O3 C29 C30 C31 -40.28(19) n
C35 C30 C31 C32 -2.2(2) ?
C29 C30 C31 C32 178.57(15) ?
C30 C31 C32 C33 1.2(3) ?
C31 C32 C33 C34 0.4(3) ?
C32 C33 C34 C35 -1.0(3) ?
C31 C30 C35 C34 1.6(2) ?
C29 C30 C35 C34 -179.18(15) ?
C33 C34 C35 C30 0.0(3) ?

loop_
_cod_related_entry_id
_cod_related_entry_database
_cod_related_entry_code
1 ChemSpider 30657088
